data_7208929
loop_
_publ_author_name
'Qin, Xiao'
'Ni, Xin-Long'
'Hu, Jing-Xu'
'Chen, Kai'
'Zhang, Yun-Qian'
'Redshaw, Carl'
'Zhu, Qian-Jiang'
'Xue, Sai-Feng'
'Tao, Zhu'

_publ_section_title
;
 Macrocycle-based metal ion complexation: a study of the lanthanide
 contraction effect towards hexacyclohexanocucurbit[6]uil
;
_journal_issue 4
_journal_name_full CrystEngComm
_journal_page_first 738
_journal_paper_doi 10.1039/c2ce26225h
_journal_volume 15
_journal_year 2013
_chemical_formula_sum 'C60 H128 Cl2 N25 O43 Pr'
_chemical_formula_weight 2099.68
_chemical_name_systematic
;
?
;
_space_group_IT_number 11
_symmetry_cell_setting monoclinic
_symmetry_space_group_name_Hall '-P 2yb'
_symmetry_space_group_name_H-M 'P 1 21/m 1'
_atom_sites_solution_hydrogens geom
_atom_sites_solution_primary direct
_atom_sites_solution_secondary difmap
_audit_creation_method SHELXL-97
_cell_angle_alpha 90.00
_cell_angle_beta 110.470(2)
_cell_angle_gamma 90.00
_cell_formula_units_Z 2
_cell_length_a 10.6667(8)
_cell_length_b 28.785(2)
_cell_length_c 14.6296(11)
_cell_measurement_temperature 223(2)
_cell_volume 4208.2(5)
_computing_structure_refinement 'SHELXL-97 (Sheldrick, 1997)'
_diffrn_ambient_temperature 223(2)
_diffrn_measured_fraction_theta_full 0.992
_diffrn_measured_fraction_theta_max 0.992
_diffrn_measurement_device_type 'Bruker CCD Area Detector'
_diffrn_measurement_method '\f and \w scan'
_diffrn_radiation_monochromator graphite
_diffrn_radiation_source 'fine-focus sealed tube'
_diffrn_radiation_type MoK\a
_diffrn_radiation_wavelength 0.71073
_diffrn_reflns_av_R_equivalents 0.0758
_diffrn_reflns_av_sigmaI/netI 0.0741
_diffrn_reflns_limit_h_max 12
_diffrn_reflns_limit_h_min -12
_diffrn_reflns_limit_k_max 33
_diffrn_reflns_limit_k_min -34
_diffrn_reflns_limit_l_max 15
_diffrn_reflns_limit_l_min -17
_diffrn_reflns_number 35332
_diffrn_reflns_theta_full 25.10
_diffrn_reflns_theta_max 25.10
_diffrn_reflns_theta_min 1.41
_exptl_absorpt_coefficient_mu 0.756
_exptl_absorpt_correction_T_max 0.9214
_exptl_absorpt_correction_T_min 0.8822
_exptl_absorpt_correction_type multi-scan
_exptl_absorpt_process_details 'SADABS (Bruker, 2008)'
_exptl_crystal_colour colorless
_exptl_crystal_density_diffrn 1.657
_exptl_crystal_density_method 'not measured'
_exptl_crystal_description prism
_exptl_crystal_F_000 2200
_exptl_crystal_size_max 0.17
_exptl_crystal_size_mid 0.13
_exptl_crystal_size_min 0.11
_platon_squeeze_details
;
;
_refine_diff_density_max 2.123
_refine_diff_density_min -2.984
_refine_diff_density_rms 0.163
_refine_ls_extinction_coef 0.0004(2)
_refine_ls_extinction_expression Fc^*^=kFc[1+0.001xFc^2^\l^3^/sin(2\q)]^-1/4^
_refine_ls_extinction_method SHELXL
_refine_ls_goodness_of_fit_ref 1.264
_refine_ls_hydrogen_treatment constr
_refine_ls_matrix_type full
_refine_ls_number_parameters 485
_refine_ls_number_reflns 7611
_refine_ls_number_restraints 0
_refine_ls_restrained_S_all 1.264
_refine_ls_R_factor_all 0.1504
_refine_ls_R_factor_gt 0.1109
_refine_ls_shift/su_max 0.001
_refine_ls_shift/su_mean 0.000
_refine_ls_structure_factor_coef Fsqd
_refine_ls_weighting_details 'calc w=1/[\s^2^(Fo^2^)+(0.2000P)^2^+0.0000P] where P=(Fo^2^+2Fc^2^)/3'
_refine_ls_weighting_scheme calc
_refine_ls_wR_factor_gt 0.3278
_refine_ls_wR_factor_ref 0.3602
_reflns_number_gt 4534
_reflns_number_total 7611
_reflns_threshold_expression >2sigma(I)
_cod_data_source_file c2ce26225h.txt
_cod_data_source_block p5
_cod_original_cell_volume 4208.2(6)
_cod_original_sg_symbol_H-M 'P 21/m'
_cod_database_code 7208929

loop_
_symmetry_equiv_pos_as_xyz
'x, y, z'
'-x, y+1/2, -z'
'-x, -y, -z'
'x, -y-1/2, z'

loop_
_atom_site_label
_atom_site_type_symbol
_atom_site_fract_x
_atom_site_fract_y
_atom_site_fract_z
_atom_site_U_iso_or_equiv
_atom_site_adp_type
_atom_site_occupancy
_atom_site_symmetry_multiplicity
_atom_site_calc_flag
_atom_site_refinement_flags
O3W O 0.0940(7) 0.2500 -0.3050(5) 0.219(7) Uani 1 2 d S
O1W O 0.9156(4) 0.2500 -0.1740(3) 0.0752(19) Uani 1 2 d S
O2W O 1.3048(3) 0.3006(2) 0.0734(3) 0.0951(17) Uani 1 1 d .
Cl1 Cl 1.1769(3) 0.29603(18) -0.1306(2) 0.2140(18) Uani 1 1 d .
N13 N 0.7630(6) 0.2500 -0.0496(5) 0.0908(12) Uani 1 2 d S
O9 O 0.8770(5) 0.2500 0.0090(4) 0.0908(12) Uani 1 2 d S
O10 O 0.7008(4) 0.21344(19) -0.0771(3) 0.0908(12) Uani 1 1 d .
Pr1 Pr 1.10336(3) 0.2500 -0.01213(3) 0.0912(2) Uani 1 2 d S
C1 C 1.0336(6) 0.2500 0.1930(4) 0.0587(16) Uani 1 2 d S
C2 C 0.8772(4) 0.22266(18) 0.2593(3) 0.0475(13) Uani 1 1 d .
C3 C 0.6690(6) 0.2500 0.1553(4) 0.0587(16) Uani 1 2 d S
C4 C 1.0222(5) 0.1664(2) 0.1984(3) 0.0726(18) Uani 1 1 d .
H4A H 1.0312 0.1463 0.2546 0.087 Uiso 1 1 calc R
H4B H 1.1107 0.1686 0.1925 0.087 Uiso 1 1 calc R
C5 C 0.6830(4) 0.16569(16) 0.1794(3) 0.0452(13) Uani 1 1 d .
H5A H 0.7203 0.1482 0.2404 0.054 Uiso 1 1 calc R
H5B H 0.5868 0.1693 0.1659 0.054 Uiso 1 1 calc R
C6 C 0.9529(5) 0.1446(2) 0.0271(3) 0.0706(18) Uani 1 1 d .
C7 C 0.8248(5) 0.1125(2) 0.1111(3) 0.0643(16) Uani 1 1 d .
C8 C 0.7806(5) 0.0864(2) 0.0075(3) 0.0644(16) Uani 1 1 d .
C9 C 0.5976(4) 0.12868(17) 0.0185(3) 0.0465(12) Uani 1 1 d .
C10 C 0.8801(5) 0.1013(3) -0.1296(3) 0.076(2) Uani 1 1 d .
H10A H 0.9629 0.1149 -0.1323 0.091 Uiso 1 1 calc R
H10B H 0.8895 0.0674 -0.1303 0.091 Uiso 1 1 calc R
C11 C 0.5545(5) 0.0750(2) -0.1216(3) 0.0578(15) Uani 1 1 d .
H11A H 0.4637 0.0747 -0.1195 0.069 Uiso 1 1 calc R
H11B H 0.5837 0.0426 -0.1202 0.069 Uiso 1 1 calc R
C12 C 0.7948(4) 0.1435(2) -0.2826(3) 0.0574(15) Uani 1 1 d .
C13 C 0.6480(4) 0.08730(17) -0.2611(3) 0.0475(13) Uani 1 1 d .
C14 C 0.5853(4) 0.11179(16) -0.3605(3) 0.0394(12) Uani 1 1 d .
C15 C 0.4520(4) 0.12707(16) -0.2662(3) 0.0430(12) Uani 1 1 d .
C16 C 0.6923(4) 0.16517(16) -0.4551(3) 0.0449(12) Uani 1 1 d .
H16A H 0.6428 0.1466 -0.5126 0.054 Uiso 1 1 calc R
H16B H 0.7851 0.1673 -0.4526 0.054 Uiso 1 1 calc R
C17 C 0.3763(4) 0.16575(17) -0.4244(3) 0.0487(14) Uani 1 1 d .
H17A H 0.2954 0.1691 -0.4079 0.058 Uiso 1 1 calc R
H17B H 0.3521 0.1485 -0.4859 0.058 Uiso 1 1 calc R
C18 C 0.7163(5) 0.2500 -0.4492(4) 0.0378(17) Uani 1 2 d S
C19 C 0.4908(4) 0.22296(17) -0.5075(3) 0.0419(12) Uani 1 1 d .
C20 C 0.3857(5) 0.2500 -0.4028(4) 0.0385(17) Uani 1 2 d S
C21 C 1.0395(5) 0.2231(2) 0.4337(4) 0.092(3) Uani 1 1 d .
H21A H 1.0512 0.2122 0.4996 0.111 Uiso 1 1 calc R
H21B H 1.1162 0.2122 0.4175 0.111 Uiso 1 1 calc R
C22 C 0.9100(5) 0.2015(2) 0.3609(3) 0.0669(17) Uani 1 1 d .
H22A H 0.9216 0.1679 0.3575 0.080 Uiso 1 1 calc R
H22B H 0.8355 0.2071 0.3840 0.080 Uiso 1 1 calc R
C23 C 0.8588(6) 0.0771(2) 0.1955(4) 0.0851(19) Uani 1 1 d .
C24A C 0.7358(9) 0.0325(3) 0.1715(6) 0.047(2) Uani 0.50 1 d P
H24A H 0.7567 0.0118 0.2279 0.056 Uiso 0.50 1 calc PR
H24B H 0.6477 0.0463 0.1601 0.056 Uiso 0.50 1 calc PR
C24 C 1.0006(11) 0.0562(3) 0.1912(7) 0.059(2) Uani 0.50 1 d P
H24C H 1.0680 0.0809 0.2052 0.070 Uiso 0.50 1 calc PR
H24D H 1.0343 0.0316 0.2400 0.070 Uiso 0.50 1 calc PR
C25A C 0.7334(9) 0.0067(3) 0.0875(7) 0.052(3) Uani 0.50 1 d P
H25A H 0.6402 0.0009 0.0464 0.062 Uiso 0.50 1 calc PR
H25B H 0.7767 -0.0234 0.1085 0.062 Uiso 0.50 1 calc PR
C25 C 0.9738(11) 0.0368(3) 0.0896(7) 0.059(2) Uani 0.50 1 d P
H25C H 1.0101 0.0053 0.0957 0.070 Uiso 0.50 1 calc PR
H25D H 1.0223 0.0558 0.0573 0.070 Uiso 0.50 1 calc PR
C26 C 0.8136(5) 0.03521(19) 0.0190(4) 0.0704(17) Uani 1 1 d .
C27 C 0.6729(5) 0.0377(2) -0.2713(4) 0.0636(17) Uani 1 1 d .
H27A H 0.7108 0.0237 -0.2064 0.076 Uiso 1 1 calc R
H27B H 0.7386 0.0344 -0.3038 0.076 Uiso 1 1 calc R
C28 C 0.5454(6) 0.01196(14) -0.3299(4) 0.0591(15) Uani 1 1 d .
H28A H 0.5698 -0.0174 -0.3533 0.071 Uiso 1 1 calc R
H28B H 0.4959 0.0044 -0.2866 0.071 Uiso 1 1 calc R
C29 C 0.4551(5) 0.03884(18) -0.4159(4) 0.0607(16) Uani 1 1 d .
H29A H 0.3820 0.0527 -0.3992 0.073 Uiso 1 1 calc R
H29B H 0.4159 0.0177 -0.4711 0.073 Uiso 1 1 calc R
C30 C 0.5328(5) 0.07684(17) -0.4448(3) 0.0495(13) Uani 1 1 d .
H30A H 0.4745 0.0927 -0.5035 0.059 Uiso 1 1 calc R
H30B H 0.6080 0.0632 -0.4593 0.059 Uiso 1 1 calc R
C31 C 0.4250(4) 0.2031(2) -0.6077(3) 0.0531(15) Uani 1 1 d .
H31A H 0.3284 0.2086 -0.6290 0.064 Uiso 1 1 calc R
H31B H 0.4394 0.1694 -0.6053 0.064 Uiso 1 1 calc R
C32 C 0.4794(5) 0.22428(19) -0.6817(3) 0.0635(16) Uani 1 1 d .
H32A H 0.5712 0.2133 -0.6677 0.076 Uiso 1 1 calc R
H32B H 0.4253 0.2133 -0.7470 0.076 Uiso 1 1 calc R
N1 N 0.9839(3) 0.21143(17) 0.2187(3) 0.0572(13) Uani 1 1 d .
N2 N 0.7442(3) 0.21155(13) 0.1933(2) 0.0421(10) Uani 1 1 d .
N3 N 0.9331(4) 0.14397(18) 0.1121(3) 0.0686(14) Uani 1 1 d .
N4 N 0.8657(4) 0.11481(16) -0.0373(3) 0.0580(12) Uani 1 1 d .
N5 N 0.7012(3) 0.13867(14) 0.1016(3) 0.0486(11) Uani 1 1 d .
N6 N 0.6420(4) 0.09835(15) -0.0355(3) 0.0582(12) Uani 1 1 d .
N7 N 0.7720(3) 0.11486(14) -0.2150(3) 0.0473(11) Uani 1 1 d .
N8 N 0.6906(4) 0.14099(14) -0.3691(2) 0.0466(11) Uani 1 1 d .
N9 N 0.5505(3) 0.09640(14) -0.2146(2) 0.0470(11) Uani 1 1 d .
N10 N 0.4750(3) 0.13881(12) -0.3478(2) 0.0368(10) Uani 1 1 d .
N11 N 0.6355(3) 0.21158(13) -0.4676(2) 0.0396(10) Uani 1 1 d .
N12 N 0.4235(3) 0.21211(14) -0.4390(2) 0.0437(10) Uani 1 1 d .
O1 O 1.1272(4) 0.2500 0.1588(3) 0.0681(7) Uani 1 2 d S
O2 O 1.0361(3) 0.17044(15) 0.0056(2) 0.0681(7) Uani 1 1 d .
O3 O 0.8972(3) 0.16677(15) -0.2690(2) 0.0678(12) Uani 1 1 d .
O4 O 0.8359(4) 0.2500 -0.4269(3) 0.0565(15) Uani 1 2 d S
O5 O 0.5521(4) 0.2500 0.1000(3) 0.0681(7) Uani 1 2 d S
O6 O 0.4833(3) 0.14405(15) -0.0048(2) 0.0681(7) Uani 1 1 d .
O7 O 0.3609(3) 0.14205(12) -0.2398(2) 0.0546(9) Uani 1 1 d .
O8 O 0.3217(4) 0.2500 -0.3449(3) 0.0497(13) Uani 1 2 d S

loop_
_atom_site_aniso_label
_atom_site_aniso_U_11
_atom_site_aniso_U_22
_atom_site_aniso_U_33
_atom_site_aniso_U_23
_atom_site_aniso_U_13
_atom_site_aniso_U_12
O3W 0.044(3) 0.57(2) 0.045(3) 0.000 0.021(3) 0.000
O1W 0.021(2) 0.180(5) 0.021(2) 0.000 0.0020(17) 0.000
O2W 0.0177(15) 0.231(5) 0.0361(17) 0.015(2) 0.0093(12) 0.006(2)
Cl1 0.137(2) 0.389(5) 0.131(2) 0.016(3) 0.0661(16) -0.022(3)
N13 0.0256(14) 0.183(3) 0.0594(17) 0.000 0.0090(12) 0.000
O9 0.0256(14) 0.183(3) 0.0594(17) 0.000 0.0090(12) 0.000
O10 0.0256(14) 0.183(3) 0.0594(17) 0.000 0.0090(12) 0.000
Pr1 0.01511(17) 0.2371(7) 0.02371(17) 0.000 0.00983(13) 0.000
C1 0.0188(19) 0.140(4) 0.0173(18) 0.000 0.0070(15) 0.000
C2 0.0136(16) 0.111(3) 0.0182(17) 0.0072(19) 0.0062(13) 0.017(2)
C3 0.0188(19) 0.140(4) 0.0173(18) 0.000 0.0070(15) 0.000
C4 0.021(2) 0.167(5) 0.022(2) -0.024(3) -0.0030(17) 0.027(3)
C5 0.0274(18) 0.084(3) 0.0280(19) 0.006(2) 0.0144(14) 0.015(2)
C6 0.031(2) 0.150(5) 0.026(2) -0.015(3) 0.0051(18) 0.017(3)
C7 0.039(2) 0.130(4) 0.021(2) 0.000(2) 0.0076(17) 0.041(3)
C8 0.047(2) 0.121(4) 0.025(2) -0.002(2) 0.0131(18) 0.031(3)
C9 0.0317(19) 0.086(3) 0.0273(18) -0.001(2) 0.0175(14) 0.010(2)
C10 0.032(2) 0.171(5) 0.024(2) -0.013(3) 0.0094(17) 0.025(3)
C11 0.045(2) 0.104(4) 0.026(2) -0.001(2) 0.0151(17) 0.013(3)
C12 0.0159(18) 0.121(4) 0.036(2) -0.025(2) 0.0105(15) 0.010(2)
C13 0.042(2) 0.077(3) 0.0257(19) -0.0017(19) 0.0150(16) 0.024(2)
C14 0.0304(19) 0.065(3) 0.0234(18) 0.0012(18) 0.0105(15) 0.008(2)
C15 0.035(2) 0.067(3) 0.0300(19) 0.0026(19) 0.0145(16) 0.003(2)
C16 0.0262(18) 0.076(3) 0.038(2) -0.009(2) 0.0176(15) 0.002(2)
C17 0.0227(19) 0.097(3) 0.0261(19) 0.002(2) 0.0077(15) 0.008(2)
C18 0.007(2) 0.088(4) 0.013(2) 0.000 -0.0036(18) 0.000
C19 0.0174(18) 0.080(3) 0.0268(19) -0.0025(19) 0.0059(14) -0.002(2)
C20 0.008(2) 0.087(4) 0.019(2) 0.000 0.0029(18) 0.000
C21 0.017(2) 0.227(7) 0.025(2) 0.000(3) -0.0011(18) 0.023(3)
C22 0.042(2) 0.139(4) 0.0206(19) 0.015(2) 0.0124(17) 0.037(3)
C23 0.103(4) 0.114(4) 0.031(3) 0.008(3) 0.014(3) 0.071(3)
C24A 0.075(4) 0.025(4) 0.062(4) 0.015(3) 0.051(3) 0.001(4)
C24 0.071(4) 0.056(4) 0.051(4) 0.013(3) 0.025(3) 0.021(3)
C25A 0.052(5) 0.065(6) 0.048(4) 0.010(4) 0.030(3) -0.005(4)
C25 0.071(4) 0.056(4) 0.051(4) 0.013(3) 0.025(3) 0.021(3)
C26 0.076(3) 0.088(3) 0.051(3) 0.007(2) 0.027(2) 0.049(3)
C27 0.049(3) 0.110(4) 0.032(2) 0.008(2) 0.0155(19) 0.016(3)
C28 0.108(3) 0.023(2) 0.060(3) 0.0113(18) 0.046(2) 0.015(2)
C29 0.056(3) 0.087(4) 0.038(2) -0.005(2) 0.016(2) 0.011(3)
C30 0.048(2) 0.079(3) 0.0221(18) -0.002(2) 0.0133(17) 0.011(2)
C31 0.018(2) 0.110(4) 0.024(2) -0.011(2) -0.0010(16) 0.002(2)
C32 0.047(3) 0.129(4) 0.0140(18) -0.012(2) 0.0098(17) 0.000(3)
N1 0.0166(16) 0.133(3) 0.0189(16) -0.006(2) 0.0022(13) 0.017(2)
N2 0.0187(15) 0.076(2) 0.0311(17) 0.0102(17) 0.0079(13) 0.0117(17)
N3 0.0262(18) 0.150(4) 0.0289(18) -0.016(2) 0.0094(14) 0.021(2)
N4 0.0420(19) 0.111(3) 0.0212(16) -0.0071(19) 0.0114(14) 0.026(2)
N5 0.0272(16) 0.084(3) 0.0376(18) 0.0037(18) 0.0147(13) 0.0216(18)
N6 0.0366(18) 0.110(3) 0.0251(17) -0.0068(19) 0.0077(14) 0.032(2)
N7 0.0237(16) 0.089(3) 0.0285(16) -0.0007(18) 0.0082(13) 0.0179(18)
N8 0.0321(18) 0.086(3) 0.0214(16) -0.0078(17) 0.0090(13) 0.0019(19)
N9 0.0245(15) 0.090(3) 0.0286(16) 0.0059(17) 0.0121(13) 0.0240(17)
N10 0.0231(16) 0.056(2) 0.0290(16) -0.0060(15) 0.0059(13) 0.0104(15)
N11 0.0180(15) 0.070(2) 0.0295(16) -0.0102(16) 0.0063(12) -0.0008(16)
N12 0.0249(15) 0.080(3) 0.0318(16) 0.0011(17) 0.0170(12) -0.0044(17)
O1 0.0144(8) 0.1543(19) 0.0341(9) 0.000 0.0067(7) 0.000
O2 0.0144(8) 0.1543(19) 0.0341(9) 0.000 0.0067(7) 0.000
O3 0.0249(14) 0.149(3) 0.0329(15) -0.0196(18) 0.0140(11) -0.0036(19)
O4 0.0141(19) 0.124(4) 0.028(2) 0.000 0.0021(16) 0.000
O5 0.0144(8) 0.1543(19) 0.0341(9) 0.000 0.0067(7) 0.000
O6 0.0144(8) 0.1543(19) 0.0341(9) 0.000 0.0067(7) 0.000
O7 0.0359(14) 0.086(2) 0.0490(16) 0.0106(15) 0.0240(12) 0.0199(15)
O8 0.0267(19) 0.097(3) 0.0272(19) 0.000 0.0113(15) 0.000

loop_
_atom_type_symbol
_atom_type_description
_atom_type_scat_dispersion_real
_atom_type_scat_dispersion_imag
_atom_type_scat_source
C C 0.0033 0.0016 'International Tables Vol C Tables 4.2.6.8 and 6.1.1.4'
H H 0.0000 0.0000 'International Tables Vol C Tables 4.2.6.8 and 6.1.1.4'
N N 0.0061 0.0033 'International Tables Vol C Tables 4.2.6.8 and 6.1.1.4'
O O 0.0106 0.0060 'International Tables Vol C Tables 4.2.6.8 and 6.1.1.4'
Pr Pr -0.2180 2.8214 'International Tables Vol C Tables 4.2.6.8 and 6.1.1.4'
Cl Cl 0.1484 0.1585 'International Tables Vol C Tables 4.2.6.8 and 6.1.1.4'

loop_
_geom_angle_atom_site_label_1
_geom_angle_atom_site_label_2
_geom_angle_atom_site_label_3
_geom_angle
_geom_angle_site_symmetry_1
_geom_angle_site_symmetry_3
O9 N13 O10 121.3(3) . .
O9 N13 O10 121.3(3) . 4_565
O10 N13 O10 117.0(6) . 4_565
N13 O9 Pr1 132.2(5) . .
O1 Pr1 O2 79.56(8) . .
O1 Pr1 O2 79.56(8) . 4_565
O2 Pr1 O2 139.54(17) . 4_565
O1 Pr1 O1W 137.27(16) . .
O2 Pr1 O1W 86.17(8) . .
O2 Pr1 O1W 86.17(8) 4_565 .
O1 Pr1 Cl1 139.95(11) . 4_565
O2 Pr1 Cl1 75.71(14) . 4_565
O2 Pr1 Cl1 137.89(14) 4_565 4_565
O1W Pr1 Cl1 71.84(12) . 4_565
O1 Pr1 Cl1 139.95(11) . .
O2 Pr1 Cl1 137.89(14) . .
O2 Pr1 Cl1 75.71(14) 4_565 .
O1W Pr1 Cl1 71.84(12) . .
Cl1 Pr1 Cl1 63.6(2) 4_565 .
O1 Pr1 O2W 74.07(12) . .
O2 Pr1 O2W 135.79(13) . .
O2 Pr1 O2W 68.77(13) 4_565 .
O1W Pr1 O2W 136.44(12) . .
Cl1 Pr1 O2W 103.19(13) 4_565 .
Cl1 Pr1 O2W 67.82(12) . .
O1 Pr1 O2W 74.07(12) . 4_565
O2 Pr1 O2W 68.77(13) . 4_565
O2 Pr1 O2W 135.79(13) 4_565 4_565
O1W Pr1 O2W 136.44(12) . 4_565
Cl1 Pr1 O2W 67.82(12) 4_565 4_565
Cl1 Pr1 O2W 103.19(13) . 4_565
O2W Pr1 O2W 70.2(2) . 4_565
O1 Pr1 O9 68.63(16) . .
O2 Pr1 O9 70.10(8) . .
O2 Pr1 O9 70.10(8) 4_565 .
O1W Pr1 O9 68.64(17) . .
Cl1 Pr1 O9 128.53(12) 4_565 .
Cl1 Pr1 O9 128.53(12) . .
O2W Pr1 O9 128.16(13) . .
O2W Pr1 O9 128.16(13) 4_565 .
O1 C1 N1 123.8(3) . .
O1 C1 N1 123.8(3) . 4_565
N1 C1 N1 112.0(6) . 4_565
N2 C2 N1 113.2(3) . .
N2 C2 C22 113.5(4) . .
N1 C2 C22 110.7(4) . .
N2 C2 C2 102.8(2) . 4_565
N1 C2 C2 102.5(3) . 4_565
C22 C2 C2 113.4(3) . 4_565
O5 C3 N2 125.8(2) . 4_565
O5 C3 N2 125.8(2) . .
N2 C3 N2 108.3(5) 4_565 .
N1 C4 N3 116.2(4) . .
N1 C4 H4A 108.2 . .
N3 C4 H4A 108.2 . .
N1 C4 H4B 108.2 . .
N3 C4 H4B 108.2 . .
H4A C4 H4B 107.4 . .
N5 C5 N2 114.9(4) . .
N5 C5 H5A 108.5 . .
N2 C5 H5A 108.5 . .
N5 C5 H5B 108.5 . .
N2 C5 H5B 108.5 . .
H5A C5 H5B 107.5 . .
O2 C6 N3 125.9(5) . .
O2 C6 N4 124.0(5) . .
N3 C6 N4 110.1(5) . .
N3 C7 N5 111.0(5) . .
N3 C7 C23 115.9(4) . .
N5 C7 C23 111.3(4) . .
N3 C7 C8 105.6(4) . .
N5 C7 C8 101.1(3) . .
C23 C7 C8 110.8(5) . .
N6 C8 C26 116.7(5) . .
N6 C8 N4 111.0(4) . .
C26 C8 N4 114.8(4) . .
N6 C8 C7 102.6(4) . .
C26 C8 C7 111.8(4) . .
N4 C8 C7 97.6(4) . .
O6 C9 N5 126.2(4) . .
O6 C9 N6 125.4(4) . .
N5 C9 N6 108.3(4) . .
N7 C10 N4 114.9(4) . .
N7 C10 H10A 108.5 . .
N4 C10 H10A 108.5 . .
N7 C10 H10B 108.5 . .
N4 C10 H10B 108.5 . .
H10A C10 H10B 107.5 . .
N6 C11 N9 114.2(4) . .
N6 C11 H11A 108.7 . .
N9 C11 H11A 108.7 . .
N6 C11 H11B 108.7 . .
N9 C11 H11B 108.7 . .
H11A C11 H11B 107.6 . .
O3 C12 N8 124.4(5) . .
O3 C12 N7 125.4(4) . .
N8 C12 N7 110.2(4) . .
N9 C13 C27 114.0(4) . .
N9 C13 N7 111.2(4) . .
C27 C13 N7 113.6(4) . .
N9 C13 C14 102.4(3) . .
C27 C13 C14 112.5(4) . .
N7 C13 C14 102.0(4) . .
N8 C14 N10 112.5(4) . .
N8 C14 C30 112.8(4) . .
N10 C14 C30 111.3(3) . .
N8 C14 C13 104.7(3) . .
N10 C14 C13 102.9(3) . .
C30 C14 C13 111.9(4) . .
O7 C15 N10 126.5(4) . .
O7 C15 N9 125.6(4) . .
N10 C15 N9 107.9(4) . .
N8 C16 N11 114.9(4) . .
N8 C16 H16A 108.5 . .
N11 C16 H16A 108.5 . .
N8 C16 H16B 108.5 . .
N11 C16 H16B 108.5 . .
H16A C16 H16B 107.5 . .
N10 C17 N12 113.7(3) . .
N10 C17 H17A 108.8 . .
N12 C17 H17A 108.8 . .
N10 C17 H17B 108.8 . .
N12 C17 H17B 108.8 . .
H17A C17 H17B 107.7 . .
O4 C18 N11 126.1(2) . .
O4 C18 N11 126.1(2) . 4_565
N11 C18 N11 107.7(4) . 4_565
N12 C19 N11 112.2(3) . .
N12 C19 C31 114.6(4) . .
N11 C19 C31 111.5(4) . .
N12 C19 C19 102.4(2) . 4_565
N11 C19 C19 102.8(2) . 4_565
C31 C19 C19 112.4(3) . 4_565
O8 C20 N12 125.2(3) . .
O8 C20 N12 125.2(3) . 4_565
N12 C20 N12 109.5(5) . 4_565
C21 C21 C22 113.7(3) 4_565 .
C21 C21 H21A 108.8 4_565 .
C22 C21 H21A 108.8 . .
C21 C21 H21B 108.8 4_565 .
C22 C21 H21B 108.8 . .
H21A C21 H21B 107.7 . .
C2 C22 C21 110.8(5) . .
C2 C22 H22A 109.5 . .
C21 C22 H22A 109.5 . .
C2 C22 H22B 109.5 . .
C21 C22 H22B 109.5 . .
H22A C22 H22B 108.1 . .
C7 C23 C24 99.9(6) . .
C7 C23 C24A 111.5(4) . .
C24 C23 C24A 110.6(6) . .
C25A C24A C23 109.5(7) . .
C25A C24A H24A 109.8 . .
C23 C24A H24A 109.8 . .
C25A C24A H24B 109.8 . .
C23 C24A H24B 109.8 . .
H24A C24A H24B 108.2 . .
C25 C24 C23 108.0(7) . .
C25 C24 H24C 110.1 . .
C23 C24 H24C 110.1 . .
C25 C24 H24D 110.1 . .
C23 C24 H24D 110.1 . .
H24C C24 H24D 108.4 . .
C24A C25A C26 112.8(7) . .
C24A C25A H25A 109.0 . .
C26 C25A H25A 109.0 . .
C24A C25A H25B 109.0 . .
C26 C25A H25B 109.0 . .
H25A C25A H25B 107.8 . .
C24 C25 C26 114.9(8) . .
C24 C25 H25C 108.5 . .
C26 C25 H25C 108.5 . .
C24 C25 H25D 108.5 . .
C26 C25 H25D 108.5 . .
H25C C25 H25D 107.5 . .
C8 C26 C25 101.0(5) . .
C8 C26 C25A 112.4(5) . .
C25 C26 C25A 105.2(6) . .
C13 C27 C28 111.9(4) . .
C13 C27 H27A 109.2 . .
C28 C27 H27A 109.2 . .
C13 C27 H27B 109.2 . .
C28 C27 H27B 109.2 . .
H27A C27 H27B 107.9 . .
C29 C28 C27 113.9(4) . .
C29 C28 H28A 108.8 . .
C27 C28 H28A 108.8 . .
C29 C28 H28B 108.8 . .
C27 C28 H28B 108.8 . .
H28A C28 H28B 107.7 . .
C28 C29 C30 110.6(4) . .
C28 C29 H29A 109.5 . .
C30 C29 H29A 109.5 . .
C28 C29 H29B 109.5 . .
C30 C29 H29B 109.5 . .
H29A C29 H29B 108.1 . .
C29 C30 C14 109.2(4) . .
C29 C30 H30A 109.8 . .
C14 C30 H30A 109.8 . .
C29 C30 H30B 109.8 . .
C14 C30 H30B 109.8 . .
H30A C30 H30B 108.3 . .
C19 C31 C32 112.2(4) . .
C19 C31 H31A 109.2 . .
C32 C31 H31A 109.2 . .
C19 C31 H31B 109.2 . .
C32 C31 H31B 109.2 . .
H31A C31 H31B 107.9 . .
C32 C32 C31 113.6(3) 4_565 .
C32 C32 H32A 108.8 4_565 .
C31 C32 H32A 108.8 . .
C32 C32 H32B 108.8 4_565 .
C31 C32 H32B 108.8 . .
H32A C32 H32B 107.7 . .
C1 N1 C4 121.8(4) . .
C1 N1 C2 111.3(4) . .
C4 N1 C2 126.5(4) . .
C3 N2 C2 113.1(4) . .
C3 N2 C5 120.5(3) . .
C2 N2 C5 125.6(3) . .
C6 N3 C4 122.8(5) . .
C6 N3 C7 112.4(4) . .
C4 N3 C7 124.2(4) . .
C6 N4 C10 122.4(5) . .
C6 N4 C8 113.7(4) . .
C10 N4 C8 121.4(4) . .
C9 N5 C5 121.8(4) . .
C9 N5 C7 113.2(4) . .
C5 N5 C7 124.0(3) . .
C9 N6 C8 114.4(4) . .
C9 N6 C11 123.5(4) . .
C8 N6 C11 121.6(4) . .
C12 N7 C10 120.2(4) . .
C12 N7 C13 110.3(3) . .
C10 N7 C13 124.7(4) . .
C12 N8 C14 110.9(4) . .
C12 N8 C16 121.9(4) . .
C14 N8 C16 127.2(3) . .
C15 N9 C13 113.1(4) . .
C15 N9 C11 122.8(4) . .
C13 N9 C11 124.1(4) . .
C15 N10 C17 120.5(4) . .
C15 N10 C14 112.4(3) . .
C17 N10 C14 125.0(4) . .
C18 N11 C16 120.8(3) . .
C18 N11 C19 113.3(4) . .
C16 N11 C19 125.7(3) . .
C20 N12 C19 112.8(4) . .
C20 N12 C17 121.2(4) . .
C19 N12 C17 124.8(4) . .
C1 O1 Pr1 126.6(4) . .
C6 O2 Pr1 145.8(4) . .

loop_
_geom_bond_atom_site_label_1
_geom_bond_atom_site_label_2
_geom_bond_distance
_geom_bond_site_symmetry_2
O1W Pr1 2.510(4) .
O2W Pr1 2.535(4) .
Cl1 Pr1 2.515(4) .
N13 O9 1.218(8) .
N13 O10 1.234(6) .
N13 O10 1.234(6) 4_565
O9 Pr1 2.539(6) .
Pr1 O1 2.423(5) .
Pr1 O2 2.441(4) .
Pr1 O2 2.441(4) 4_565
Pr1 Cl1 2.515(4) 4_565
Pr1 O2W 2.535(4) 4_565
C1 O1 1.263(8) .
C1 N1 1.340(6) .
C1 N1 1.340(6) 4_565
C2 N2 1.445(5) .
C2 N1 1.492(6) .
C2 C22 1.529(6) .
C2 C2 1.574(10) 4_565
C3 O5 1.226(7) .
C3 N2 1.365(5) 4_565
C3 N2 1.365(5) .
C4 N1 1.422(7) .
C4 N3 1.441(6) .
C4 H4A 0.9800 .
C4 H4B 0.9800 .
C5 N5 1.446(6) .
C5 N2 1.455(6) .
C5 H5A 0.9800 .
C5 H5B 0.9800 .
C6 O2 1.279(7) .
C6 N3 1.332(7) .
C6 N4 1.369(7) .
C7 N3 1.465(7) .
C7 N5 1.482(6) .
C7 C23 1.543(8) .
C7 C8 1.608(7) .
C8 N6 1.432(6) .
C8 C26 1.509(8) .
C8 N4 1.529(7) .
C9 O6 1.228(5) .
C9 N5 1.358(5) .
C9 N6 1.369(6) .
C10 N7 1.427(5) .
C10 N4 1.464(6) .
C10 H10A 0.9800 .
C10 H10B 0.9800 .
C11 N6 1.445(6) .
C11 N9 1.481(6) .
C11 H11A 0.9800 .
C11 H11B 0.9800 .
C12 O3 1.237(6) .
C12 N8 1.363(5) .
C12 N7 1.372(7) .
C13 N9 1.452(6) .
C13 C27 1.470(7) .
C13 N7 1.486(6) .
C13 C14 1.542(6) .
C14 N8 1.443(6) .
C14 N10 1.475(6) .
C14 C30 1.537(6) .
C15 O7 1.242(6) .
C15 N10 1.344(6) .
C15 N9 1.378(5) .
C16 N8 1.444(6) .
C16 N11 1.452(6) .
C16 H16A 0.9800 .
C16 H16B 0.9800 .
C17 N10 1.463(5) .
C17 N12 1.467(6) .
C17 H17A 0.9800 .
C17 H17B 0.9800 .
C18 O4 1.202(7) .
C18 N11 1.369(5) .
C18 N11 1.369(5) 4_565
C19 N12 1.456(6) .
C19 N11 1.483(5) .
C19 C31 1.500(6) .
C19 C19 1.556(10) 4_565
C20 O8 1.258(7) .
C20 N12 1.335(5) .
C20 N12 1.335(5) 4_565
C21 C21 1.546(14) 4_565
C21 C22 1.549(7) .
C21 H21A 0.9800 .
C21 H21B 0.9800 .
C22 H22A 0.9800 .
C22 H22B 0.9800 .
C23 C24 1.649(13) .
C23 C24A 1.780(11) .
C24A C25A 1.428(13) .
C24A H24A 0.9800 .
C24A H24B 0.9800 .
C24 C25 1.518(14) .
C24 H24C 0.9800 .
C24 H24D 0.9800 .
C25A C26 1.735(12) .
C25A H25A 0.9800 .
C25A H25B 0.9800 .
C25 C26 1.659(11) .
C25 H25C 0.9800 .
C25 H25D 0.9800 .
C27 C28 1.522(7) .
C27 H27A 0.9800 .
C27 H27B 0.9800 .
C28 C29 1.504(7) .
C28 H28A 0.9800 .
C28 H28B 0.9800 .
C29 C30 1.519(8) .
C29 H29A 0.9800 .
C29 H29B 0.9800 .
C30 H30A 0.9800 .
C30 H30B 0.9800 .
C31 C32 1.524(7) .
C31 H31A 0.9800 .
C31 H31B 0.9800 .
C32 C32 1.481(11) 4_565
C32 H32A 0.9800 .
C32 H32B 0.9800 .

loop_
_platon_squeeze_void_nr
_platon_squeeze_void_average_x
_platon_squeeze_void_average_y
_platon_squeeze_void_average_z
_platon_squeeze_void_volume
_platon_squeeze_void_count_electrons
_platon_squeeze_void_content
1 0.027 0.000 0.500 528 234 ' '
2 -0.040 0.500 0.500 528 235 ' '
3 0.437 0.250 0.869 12 9 ' '
4 0.562 0.750 0.131 12 9 ' '
